data_7232334
loop_
_publ_author_name
'Jones, Charlotte L.'
'Skelton, Jonathan M.'
'Parker, Stephen C.'
'Raithby, Paul R.'
'Walsh, Aron'
'Wilson, Chick C.'
'Thomas, Lynne H.'

_publ_section_title
;
 Living in the salt-cocrystal continuum: indecisive organic complexes with
 thermochromic behaviour
;
_journal_issue 10
_journal_name_full CrystEngComm
_journal_page_first 1626
_journal_paper_doi 10.1039/C8CE02066C
_journal_volume 21
_journal_year 2019
_chemical_formula_moiety 'C6N1Br1H6, C7N2O6H4'
_chemical_formula_sum 'C13 H10 Br N3 O6'
_chemical_formula_weight 384.06
_chemical_name_systematic '4-bromoaniline 3,5-dinitrobenzoic acid'
_space_group_crystal_system triclinic
_space_group_IT_number 2
_space_group_name_Hall '-P 1'
_space_group_name_H-M_alt 'P -1'
_symmetry_space_group_name_Hall '-P 1'
_symmetry_space_group_name_H-M 'P -1'
_atom_sites_solution_hydrogens mixed
_audit_creation_method SHELXL-2014/7
_audit_update_record
;
2017-06-16 deposited with the CCDC.
2019-02-07 downloaded from the CCDC.
;
_cell_angle_alpha 65.133(5)
_cell_angle_beta 82.758(6)
_cell_angle_gamma 83.330(6)
_cell_formula_units_Z 4
_cell_length_a 7.3332(10)
_cell_length_b 13.937(2)
_cell_length_c 15.611(2)
_cell_measurement_reflns_used 22003
_cell_measurement_temperature 100
_cell_measurement_theta_max 55.22
_cell_measurement_theta_min 6.09
_cell_volume 1432.5(3)
_computing_structure_refinement 'SHELXL-2014/7 (Sheldrick, 2014)'
_diffrn_ambient_temperature 100
_diffrn_measured_fraction_theta_full 0.998
_diffrn_measured_fraction_theta_max 0.994
_diffrn_measurement_device_type
;
'Rigaku R-AXIS RAPID IP Image Plate diffractometer'
;
_diffrn_radiation_type MoK\a
_diffrn_radiation_wavelength 0.71075
_diffrn_reflns_av_R_equivalents 0.0408
_diffrn_reflns_av_unetI/netI 0.0310
_diffrn_reflns_Laue_measured_fraction_full 0.998
_diffrn_reflns_Laue_measured_fraction_max 0.994
_diffrn_reflns_limit_h_max 9
_diffrn_reflns_limit_h_min -9
_diffrn_reflns_limit_k_max 18
_diffrn_reflns_limit_k_min -18
_diffrn_reflns_limit_l_max 20
_diffrn_reflns_limit_l_min -20
_diffrn_reflns_number 34237
_diffrn_reflns_point_group_measured_fraction_full 0.998
_diffrn_reflns_point_group_measured_fraction_max 0.994
_diffrn_reflns_theta_full 25.242
_diffrn_reflns_theta_max 27.485
_diffrn_reflns_theta_min 3.045
_exptl_absorpt_coefficient_mu 2.907
_exptl_absorpt_correction_T_max 1.0000
_exptl_absorpt_correction_T_min 0.6416
_exptl_absorpt_correction_type multi-scan
_exptl_absorpt_process_details 'ABSCOR, Rigaku 1995'
_exptl_crystal_colour orange
_exptl_crystal_density_diffrn 1.781
_exptl_crystal_description block
_exptl_crystal_F_000 768
_exptl_crystal_recrystallization_method 'Re-crystallisation from solvent: acetonitrile'
_exptl_crystal_size_max 0.25
_exptl_crystal_size_mid 0.2
_exptl_crystal_size_min 0.2
_refine_diff_density_max 0.878
_refine_diff_density_min -0.652
_refine_diff_density_rms 0.077
_refine_ls_extinction_method none
_refine_ls_goodness_of_fit_ref 1.143
_refine_ls_hydrogen_treatment mixed
_refine_ls_matrix_type full
_refine_ls_number_parameters 433
_refine_ls_number_reflns 6545
_refine_ls_number_restraints 2
_refine_ls_restrained_S_all 1.143
_refine_ls_R_factor_all 0.0403
_refine_ls_R_factor_gt 0.0324
_refine_ls_shift/su_max 0.001
_refine_ls_shift/su_mean 0.000
_refine_ls_structure_factor_coef Fsqd
_refine_ls_weighting_details 'w=1/[\s^2^(Fo^2^)+(0.0478P)^2^+0.0449P] where P=(Fo^2^+2Fc^2^)/3'
_refine_ls_weighting_scheme calc
_refine_ls_wR_factor_gt 0.0839
_refine_ls_wR_factor_ref 0.0879
_reflns_Friedel_coverage 0.000
_reflns_number_gt 5473
_reflns_number_total 6545
_reflns_threshold_expression 'I > 2\s(I)'
_cod_data_source_file c8ce02066c2.cif
_cod_data_source_block 4BrA_35DNBA_19
_cod_depositor_comments 'Adding full bibliography for 7232328--7232334.cif.'
_cod_database_code 7232334
_shelx_shelxl_version_number 2014/7
_shelx_space_group_comment
;
The symmetry employed for this shelxl refinement is uniquely defined
by the following loop, which should always be used as a source of
symmetry information in preference to the above space-group names.
They are only intended as comments.
;

loop_
_space_group_symop_operation_xyz
'x, y, z'
'-x, -y, -z'

loop_
_atom_site_label
_atom_site_type_symbol
_atom_site_fract_x
_atom_site_fract_y
_atom_site_fract_z
_atom_site_U_iso_or_equiv
_atom_site_adp_type
_atom_site_occupancy
_atom_site_site_symmetry_order
_atom_site_calc_flag
_atom_site_refinement_flags_posn
_atom_site_refinement_flags_adp
Br1 Br 1.14412(3) -0.12195(2) 0.35275(2) 0.03224(8) Uani 1 1 d . .
N1 N 0.5661(3) 0.15330(18) 0.09188(16) 0.0350(5) Uani 1 1 d . .
H1B H 0.629(4) 0.193(2) 0.035(2) 0.053 Uiso 1 1 d . U
H1A H 0.479(4) 0.163(2) 0.113(2) 0.053 Uiso 1 1 d . U
C1 C 0.6989(3) 0.09325(17) 0.15220(15) 0.0257(5) Uani 1 1 d . .
C2 C 0.6496(3) 0.03234(17) 0.24798(15) 0.0257(4) Uani 1 1 d . .
H2 H 0.5271 0.0342 0.2718 0.031 Uiso 1 1 calc R U
C3 C 0.7814(3) -0.03067(17) 0.30765(15) 0.0250(4) Uani 1 1 d . .
H3 H 0.7482 -0.0705 0.3714 0.030 Uiso 1 1 calc R U
C4 C 0.9634(3) -0.03381(16) 0.27148(14) 0.0241(4) Uani 1 1 d . .
C5 C 1.0157(3) 0.02652(17) 0.17716(15) 0.0265(5) Uani 1 1 d . .
H5 H 1.1384 0.0244 0.1536 0.032 Uiso 1 1 calc R U
C6 C 0.8834(3) 0.09000(18) 0.11834(15) 0.0282(5) Uani 1 1 d . .
H6 H 0.9182 0.1313 0.0550 0.034 Uiso 1 1 calc R U
Br2 Br 0.78587(3) 0.65913(2) 0.02589(2) 0.03314(8) Uani 1 1 d . .
N2 N 0.9273(3) 0.36268(18) 0.42999(15) 0.0378(5) Uani 1 1 d . .
H2A H 0.844(5) 0.355(2) 0.470(2) 0.057 Uiso 1 1 d . U
H2B H 1.025(5) 0.339(2) 0.443(2) 0.057 Uiso 1 1 d . U
C7 C 0.8943(3) 0.42954(17) 0.33793(15) 0.0263(5) Uani 1 1 d . .
C8 C 1.0370(3) 0.45165(17) 0.26576(15) 0.0274(5) Uani 1 1 d . .
H8 H 1.1551 0.4211 0.2800 0.033 Uiso 1 1 calc R U
C9 C 1.0048(3) 0.51847(17) 0.17331(15) 0.0278(5) Uani 1 1 d . .
H9 H 1.1005 0.5327 0.1255 0.033 Uiso 1 1 calc R U
C10 C 0.8284(3) 0.56402(16) 0.15251(15) 0.0254(4) Uani 1 1 d . .
C11 C 0.6846(3) 0.54361(17) 0.22297(15) 0.0257(4) Uani 1 1 d . .
H11 H 0.5671 0.5751 0.2084 0.031 Uiso 1 1 calc R U
C12 C 0.7174(3) 0.47603(17) 0.31501(15) 0.0252(4) Uani 1 1 d . .
H12 H 0.6208 0.4612 0.3624 0.030 Uiso 1 1 calc R U
C13 C 0.5913(3) 0.39291(17) 0.11226(15) 0.0247(4) Uani 1 1 d . .
C14 C 0.6666(3) 0.31411(16) 0.20060(14) 0.0216(4) Uani 1 1 d . .
C15 C 0.5522(3) 0.27902(16) 0.28425(14) 0.0229(4) Uani 1 1 d . .
H15 H 0.4288 0.3037 0.2847 0.028 Uiso 1 1 calc R U
C16 C 0.6242(3) 0.20719(16) 0.36631(14) 0.0221(4) Uani 1 1 d . .
C17 C 0.8073(3) 0.16995(16) 0.37013(14) 0.0235(4) Uani 1 1 d . .
H17 H 0.8537 0.1219 0.4264 0.028 Uiso 1 1 calc R U
C18 C 0.9175(3) 0.20773(16) 0.28619(15) 0.0238(4) Uani 1 1 d . .
C19 C 0.8521(3) 0.27807(16) 0.20069(15) 0.0240(4) Uani 1 1 d . .
H19 H 0.9297 0.3005 0.1450 0.029 Uiso 1 1 calc R U
O1 O 0.6929(2) 0.41075(13) 0.03519(10) 0.0310(4) Uani 1 1 d D .
H1 H 0.649(4) 0.4622(18) -0.0182(14) 0.046 Uiso 1 1 d D U
O2 O 0.4352(2) 0.43826(12) 0.11733(10) 0.0294(3) Uani 1 1 d . .
O3 O 0.3513(2) 0.21933(13) 0.45433(11) 0.0335(4) Uani 1 1 d . .
O4 O 0.5560(2) 0.09252(14) 0.52172(11) 0.0369(4) Uani 1 1 d . .
O5 O 1.1736(2) 0.11416(13) 0.36241(11) 0.0357(4) Uani 1 1 d . .
O6 O 1.2107(2) 0.20835(13) 0.21117(11) 0.0328(4) Uani 1 1 d . .
N3 N 0.5008(2) 0.16973(15) 0.45394(12) 0.0276(4) Uani 1 1 d . .
N4 N 1.1149(2) 0.17368(14) 0.28680(13) 0.0275(4) Uani 1 1 d . .
C20 C 0.3780(3) 0.10155(16) 0.89678(14) 0.0230(4) Uani 1 1 d . .
C21 C 0.2810(3) 0.18094(16) 0.81541(14) 0.0223(4) Uani 1 1 d . .
C22 C 0.3787(3) 0.22697(16) 0.72743(14) 0.0223(4) Uani 1 1 d . .
H22 H 0.5034 0.2082 0.7190 0.027 Uiso 1 1 calc R U
C23 C 0.2867(3) 0.30108(16) 0.65289(14) 0.0234(4) Uani 1 1 d . .
C24 C 0.1017(3) 0.33252(16) 0.66145(15) 0.0240(4) Uani 1 1 d . .
H24 H 0.0424 0.3833 0.6105 0.029 Uiso 1 1 calc R U
C25 C 0.0101(3) 0.28398(16) 0.75032(15) 0.0244(4) Uani 1 1 d . .
C26 C 0.0947(3) 0.20892(17) 0.82687(15) 0.0249(4) Uani 1 1 d . .
H26 H 0.0281 0.1774 0.8853 0.030 Uiso 1 1 calc R U
N5 N 0.3915(3) 0.35208(15) 0.56044(12) 0.0284(4) Uani 1 1 d . .
N6 N -0.1864(2) 0.31615(15) 0.76342(14) 0.0290(4) Uani 1 1 d . .
O7 O 0.2802(2) 0.05943(12) 0.97510(10) 0.0286(3) Uani 1 1 d D .
H7 H 0.344(3) 0.0111(18) 1.0218(15) 0.043 Uiso 1 1 d D U
O8 O 0.5483(2) 0.08152(12) 0.88459(10) 0.0280(3) Uani 1 1 d . .
O9 O 0.5495(2) 0.31591(13) 0.55110(11) 0.0337(4) Uani 1 1 d . .
O10 O 0.3163(2) 0.42740(14) 0.49838(11) 0.0432(5) Uani 1 1 d . .
O11 O -0.2648(2) 0.37310(13) 0.69274(12) 0.0367(4) Uani 1 1 d . .
O12 O -0.2600(2) 0.28423(13) 0.84463(12) 0.0367(4) Uani 1 1 d . .

loop_
_atom_site_aniso_label
_atom_site_aniso_U_11
_atom_site_aniso_U_22
_atom_site_aniso_U_33
_atom_site_aniso_U_23
_atom_site_aniso_U_13
_atom_site_aniso_U_12
Br1 0.02903(13) 0.03306(14) 0.03526(14) -0.01447(11) -0.01227(9) 0.00730(9)
N1 0.0281(11) 0.0347(11) 0.0360(12) -0.0094(9) -0.0082(9) 0.0071(9)
C1 0.0251(11) 0.0239(11) 0.0289(11) -0.0119(9) -0.0039(9) 0.0011(8)
C2 0.0191(10) 0.0263(11) 0.0320(11) -0.0135(9) 0.0010(8) -0.0004(8)
C3 0.0278(11) 0.0240(10) 0.0234(10) -0.0106(9) -0.0003(8) -0.0011(8)
C4 0.0235(10) 0.0248(11) 0.0254(10) -0.0116(9) -0.0077(8) 0.0043(8)
C5 0.0210(10) 0.0304(11) 0.0289(11) -0.0146(9) 0.0020(8) 0.0002(8)
C6 0.0299(11) 0.0299(12) 0.0225(11) -0.0099(9) 0.0013(9) -0.0009(9)
Br2 0.03312(13) 0.03194(14) 0.02684(13) -0.00546(10) -0.00286(9) 0.00070(10)
N2 0.0312(11) 0.0432(13) 0.0277(11) -0.0055(10) -0.0027(9) 0.0053(10)
C7 0.0272(11) 0.0238(11) 0.0290(11) -0.0124(9) -0.0030(9) -0.0001(8)
C8 0.0208(10) 0.0269(11) 0.0339(12) -0.0136(10) -0.0017(9) 0.0041(8)
C9 0.0236(11) 0.0277(11) 0.0293(11) -0.0114(9) 0.0040(9) 0.0006(9)
C10 0.0250(11) 0.0224(10) 0.0265(11) -0.0084(9) -0.0026(8) 0.0010(8)
C11 0.0198(10) 0.0251(11) 0.0351(12) -0.0162(9) -0.0015(8) 0.0011(8)
C12 0.0229(10) 0.0263(11) 0.0266(11) -0.0121(9) 0.0027(8) -0.0028(8)
C13 0.0235(10) 0.0258(11) 0.0254(11) -0.0116(9) -0.0018(8) 0.0000(8)
C14 0.0209(10) 0.0204(10) 0.0233(10) -0.0094(8) -0.0025(8) 0.0014(8)
C15 0.0204(10) 0.0236(11) 0.0260(10) -0.0119(9) -0.0034(8) 0.0018(8)
C16 0.0224(10) 0.0242(10) 0.0214(10) -0.0113(8) -0.0013(8) -0.0017(8)
C17 0.0259(10) 0.0219(10) 0.0237(10) -0.0097(8) -0.0066(8) 0.0007(8)
C18 0.0192(10) 0.0230(10) 0.0319(11) -0.0144(9) -0.0041(8) 0.0022(8)
C19 0.0222(10) 0.0229(10) 0.0273(11) -0.0116(9) -0.0008(8) -0.0002(8)
O1 0.0278(8) 0.0349(9) 0.0220(8) -0.0065(7) 0.0000(6) 0.0066(7)
O2 0.0220(7) 0.0336(9) 0.0283(8) -0.0104(7) -0.0037(6) 0.0076(6)
O3 0.0265(8) 0.0445(10) 0.0280(8) -0.0162(7) 0.0016(6) 0.0038(7)
O4 0.0335(9) 0.0420(10) 0.0238(8) -0.0034(7) -0.0016(7) -0.0006(7)
O5 0.0273(8) 0.0396(9) 0.0363(9) -0.0115(8) -0.0127(7) 0.0071(7)
O6 0.0200(7) 0.0386(9) 0.0363(9) -0.0134(7) 0.0016(7) -0.0004(7)
N3 0.0249(9) 0.0330(10) 0.0256(9) -0.0126(8) -0.0019(7) -0.0025(8)
N4 0.0208(9) 0.0269(10) 0.0369(11) -0.0147(8) -0.0074(8) 0.0018(7)
C20 0.0242(10) 0.0230(10) 0.0227(10) -0.0106(9) -0.0046(8) 0.0023(8)
C21 0.0216(10) 0.0224(10) 0.0240(10) -0.0107(9) -0.0039(8) 0.0010(8)
C22 0.0216(10) 0.0228(10) 0.0245(10) -0.0118(8) -0.0053(8) 0.0025(8)
C23 0.0240(10) 0.0248(10) 0.0226(10) -0.0114(9) -0.0014(8) -0.0007(8)
C24 0.0248(10) 0.0215(10) 0.0267(11) -0.0102(9) -0.0079(8) 0.0021(8)
C25 0.0190(10) 0.0244(11) 0.0324(11) -0.0143(9) -0.0046(8) 0.0018(8)
C26 0.0230(10) 0.0260(11) 0.0264(11) -0.0119(9) -0.0022(8) 0.0004(8)
N5 0.0285(10) 0.0297(10) 0.0249(9) -0.0100(8) -0.0033(8) 0.0028(8)
N6 0.0194(9) 0.0273(10) 0.0405(11) -0.0147(9) -0.0043(8) 0.0022(7)
O7 0.0261(8) 0.0324(9) 0.0215(8) -0.0067(7) -0.0030(6) 0.0042(6)
O8 0.0214(7) 0.0313(8) 0.0278(8) -0.0099(7) -0.0033(6) 0.0041(6)
O9 0.0245(8) 0.0413(9) 0.0292(8) -0.0106(7) -0.0002(6) 0.0032(7)
O10 0.0435(10) 0.0423(10) 0.0243(8) 0.0010(7) -0.0031(7) 0.0143(8)
O11 0.0250(8) 0.0384(9) 0.0421(10) -0.0122(8) -0.0113(7) 0.0081(7)
O12 0.0231(8) 0.0392(10) 0.0395(10) -0.0110(8) 0.0046(7) 0.0006(7)

loop_
_atom_type_symbol
_atom_type_description
_atom_type_scat_dispersion_real
_atom_type_scat_dispersion_imag
_atom_type_scat_source
C C 0.0030 0.0020 'International Tables Vol C Tables 4.2.6.8 and 6.1.1.4'
H H 0.0000 0.0000 'International Tables Vol C Tables 4.2.6.8 and 6.1.1.4'
Br Br -0.2900 2.4600 'International Tables Vol C Tables 4.2.6.8 and 6.1.1.4'
N N 0.0060 0.0030 'International Tables Vol C Tables 4.2.6.8 and 6.1.1.4'
O O 0.0110 0.0060 'International Tables Vol C Tables 4.2.6.8 and 6.1.1.4'

loop_
_geom_angle_atom_site_label_1
_geom_angle_atom_site_label_2
_geom_angle_atom_site_label_3
_geom_angle
C1 N1 H1B 106.3(18)
C1 N1 H1A 118(3)
H1B N1 H1A 130(3)
N1 C1 C6 120.8(2)
N1 C1 C2 120.6(2)
C6 C1 C2 118.64(19)
C3 C2 C1 120.62(19)
C3 C2 H2 119.7
C1 C2 H2 119.7
C2 C3 C4 119.40(19)
C2 C3 H3 120.3
C4 C3 H3 120.3
C5 C4 C3 121.00(19)
C5 C4 Br1 119.49(16)
C3 C4 Br1 119.50(16)
C6 C5 C4 119.17(19)
C6 C5 H5 120.4
C4 C5 H5 120.4
C5 C6 C1 121.14(19)
C5 C6 H6 119.4
C1 C6 H6 119.4
C7 N2 H2A 118(2)
C7 N2 H2B 121(2)
H2A N2 H2B 121(3)
N2 C7 C8 120.5(2)
N2 C7 C12 120.8(2)
C8 C7 C12 118.74(19)
C9 C8 C7 120.76(19)
C9 C8 H8 119.6
C7 C8 H8 119.6
C8 C9 C10 119.38(19)
C8 C9 H9 120.3
C10 C9 H9 120.3
C11 C10 C9 120.94(19)
C11 C10 Br2 119.74(16)
C9 C10 Br2 119.29(16)
C12 C11 C10 119.37(19)
C12 C11 H11 120.3
C10 C11 H11 120.3
C11 C12 C7 120.80(19)
C11 C12 H12 119.6
C7 C12 H12 119.6
O2 C13 O1 124.27(19)
O2 C13 C14 118.86(18)
O1 C13 C14 116.86(18)
C15 C14 C19 120.21(19)
C15 C14 C13 119.35(18)
C19 C14 C13 120.39(18)
C16 C15 C14 118.94(19)
C16 C15 H15 120.5
C14 C15 H15 120.5
C15 C16 C17 122.96(19)
C15 C16 N3 118.29(18)
C17 C16 N3 118.74(18)
C18 C17 C16 116.54(19)
C18 C17 H17 121.7
C16 C17 H17 121.7
C17 C18 C19 123.24(19)
C17 C18 N4 118.84(18)
C19 C18 N4 117.91(18)
C18 C19 C14 118.07(19)
C18 C19 H19 121.0
C14 C19 H19 121.0
C13 O1 H1 116.5(17)
O4 N3 O3 124.67(18)
O4 N3 C16 117.55(17)
O3 N3 C16 117.76(17)
O5 N4 O6 124.21(18)
O5 N4 C18 118.00(18)
O6 N4 C18 117.78(17)
O8 C20 O7 124.74(19)
O8 C20 C21 118.64(18)
O7 C20 C21 116.61(18)
C26 C21 C22 120.17(19)
C26 C21 C20 120.51(18)
C22 C21 C20 119.32(18)
C23 C22 C21 118.51(19)
C23 C22 H22 120.7
C21 C22 H22 120.7
C22 C23 C24 123.26(19)
C22 C23 N5 118.45(18)
C24 C23 N5 118.25(18)
C25 C24 C23 116.05(19)
C25 C24 H24 122.0
C23 C24 H24 122.0
C26 C25 C24 123.11(19)
C26 C25 N6 118.80(19)
C24 C25 N6 118.08(18)
C25 C26 C21 118.89(19)
C25 C26 H26 120.6
C21 C26 H26 120.6
O10 N5 O9 124.36(18)
O10 N5 C23 118.18(18)
O9 N5 C23 117.46(17)
O11 N6 O12 124.45(18)
O11 N6 C25 117.84(18)
O12 N6 C25 117.71(18)
C20 O7 H7 113.6(17)

loop_
_geom_bond_atom_site_label_1
_geom_bond_atom_site_label_2
_geom_bond_distance
Br1 C4 1.900(2)
N1 C1 1.384(3)
N1 H1B 0.92(3)
N1 H1A 0.71(3)
C1 C6 1.392(3)
C1 C2 1.398(3)
C2 C3 1.384(3)
C2 H2 0.9300
C3 C4 1.385(3)
C3 H3 0.9300
C4 C5 1.383(3)
C5 C6 1.382(3)
C5 H5 0.9300
C6 H6 0.9300
Br2 C10 1.902(2)
N2 C7 1.379(3)
N2 H2A 0.80(3)
N2 H2B 0.77(3)
C7 C8 1.394(3)
C7 C12 1.399(3)
C8 C9 1.382(3)
C8 H8 0.9300
C9 C10 1.387(3)
C9 H9 0.9300
C10 C11 1.384(3)
C11 C12 1.381(3)
C11 H11 0.9300
C12 H12 0.9300
C13 O2 1.252(2)
C13 O1 1.277(2)
C13 C14 1.480(3)
C14 C15 1.390(3)
C14 C19 1.394(3)
C15 C16 1.375(3)
C15 H15 0.9300
C16 C17 1.381(3)
C16 N3 1.470(3)
C17 C18 1.378(3)
C17 H17 0.9300
C18 C19 1.387(3)
C18 N4 1.470(2)
C19 H19 0.9300
O1 H1 0.906(17)
O3 N3 1.227(2)
O4 N3 1.221(2)
O5 N4 1.220(2)
O6 N4 1.229(2)
C20 O8 1.256(2)
C20 O7 1.275(2)
C20 C21 1.486(3)
C21 C26 1.387(3)
C21 C22 1.389(3)
C22 C23 1.379(3)
C22 H22 0.9300
C23 C24 1.384(3)
C23 N5 1.471(3)
C24 C25 1.383(3)
C24 H24 0.9300
C25 C26 1.375(3)
C25 N6 1.474(3)
C26 H26 0.9300
N5 O10 1.221(2)
N5 O9 1.225(2)
N6 O11 1.223(2)
N6 O12 1.227(2)
O7 H7 0.895(17)

loop_
_geom_hbond_atom_site_label_D
_geom_hbond_atom_site_label_H
_geom_hbond_atom_site_label_A
_geom_hbond_distance_DH
_geom_hbond_distance_HA
_geom_hbond_distance_DA
_geom_hbond_angle_DHA
_geom_hbond_site_symmetry_A
N1 H1A Br2 0.71(3) 3.16(3) 3.530(2) 116(3) 2_665
N1 H1A O6 0.71(3) 2.53(3) 3.219(3) 167(3) 1_455
C3 H3 O4 0.93 2.58 3.296(3) 134.5 2_656
N2 H2A O9 0.80(3) 2.36(3) 3.120(3) 160(3) .
C9 H9 O1 0.93 2.62 3.531(3) 166.6 2_765
C9 H9 O2 0.93 2.66 3.359(3) 132.3 1_655
C19 H19 Br2 0.93 3.06 3.987(2) 171.4 2_765
O1 H1 O2 0.906(17) 1.715(17) 2.621(2) 178(3) 2_665
C22 H22 Br1 0.93 3.01 3.899(2) 160.4 2_756
O7 H7 O8 0.895(17) 1.703(17) 2.596(2) 176(3) 2_657

loop_
_geom_torsion_atom_site_label_1
_geom_torsion_atom_site_label_2
_geom_torsion_atom_site_label_3
_geom_torsion_atom_site_label_4
_geom_torsion
N1 C1 C2 C3 177.7(2)
C6 C1 C2 C3 -0.6(3)
C1 C2 C3 C4 -0.6(3)
C2 C3 C4 C5 1.2(3)
C2 C3 C4 Br1 -179.00(17)
C3 C4 C5 C6 -0.6(3)
Br1 C4 C5 C6 179.64(17)
C4 C5 C6 C1 -0.7(3)
N1 C1 C6 C5 -177.0(2)
C2 C1 C6 C5 1.3(3)
N2 C7 C8 C9 179.9(2)
C12 C7 C8 C9 0.2(3)
C7 C8 C9 C10 0.1(3)
C8 C9 C10 C11 0.1(3)
C8 C9 C10 Br2 178.20(17)
C9 C10 C11 C12 -0.7(3)
Br2 C10 C11 C12 -178.78(16)
C10 C11 C12 C7 1.0(3)
N2 C7 C12 C11 179.5(2)
C8 C7 C12 C11 -0.8(3)
O2 C13 C14 C15 10.9(3)
O1 C13 C14 C15 -169.9(2)
O2 C13 C14 C19 -167.0(2)
O1 C13 C14 C19 12.3(3)
C19 C14 C15 C16 -1.0(3)
C13 C14 C15 C16 -178.87(19)
C14 C15 C16 C17 1.7(3)
C14 C15 C16 N3 -179.17(19)
C15 C16 C17 C18 -0.6(3)
N3 C16 C17 C18 -179.76(19)
C16 C17 C18 C19 -1.1(3)
C16 C17 C18 N4 177.83(18)
C17 C18 C19 C14 1.7(3)
N4 C18 C19 C14 -177.26(19)
C15 C14 C19 C18 -0.6(3)
C13 C14 C19 C18 177.24(19)
C15 C16 N3 O4 166.8(2)
C17 C16 N3 O4 -14.1(3)
C15 C16 N3 O3 -14.5(3)
C17 C16 N3 O3 164.7(2)
C17 C18 N4 O5 -1.0(3)
C19 C18 N4 O5 177.99(19)
C17 C18 N4 O6 -179.98(19)
C19 C18 N4 O6 -1.0(3)
O8 C20 C21 C26 -177.1(2)
O7 C20 C21 C26 2.1(3)
O8 C20 C21 C22 3.0(3)
O7 C20 C21 C22 -177.8(2)
C26 C21 C22 C23 0.6(3)
C20 C21 C22 C23 -179.52(19)
C21 C22 C23 C24 0.4(3)
C21 C22 C23 N5 178.22(19)
C22 C23 C24 C25 -0.8(3)
N5 C23 C24 C25 -178.57(19)
C23 C24 C25 C26 0.2(3)
C23 C24 C25 N6 178.96(19)
C24 C25 C26 C21 0.8(3)
N6 C25 C26 C21 -178.01(19)
C22 C21 C26 C25 -1.1(3)
C20 C21 C26 C25 178.9(2)
C22 C23 N5 O10 -170.3(2)
C24 C23 N5 O10 7.6(3)
C22 C23 N5 O9 9.6(3)
C24 C23 N5 O9 -172.5(2)
C26 C25 N6 O11 -171.4(2)
C24 C25 N6 O11 9.8(3)
C26 C25 N6 O12 8.9(3)
C24 C25 N6 O12 -170.0(2)
